data_1544313
loop_
_publ_author_name
'Kuramoto, Takahiro'
'Sadakiyo, Masaaki'
'Yamauchi, Miho'

_publ_section_title
;
 Poly[tris{\m-2-[(dimethylamino)methyl]imidazolato-\k^3^<i>N</i>^1^,<i>N</i>^2^:<i>N</i>^3^}(nitrato-\k<i>O</i>)dizinc(II)]
;
_journal_coeditor_code WM4025
_journal_issue 10
_journal_name_full IUCrData
_journal_page_first x161626
_journal_paper_doi 10.1107/S2414314616016266
_journal_volume 1
_journal_year 2016
_chemical_formula_iupac '[Zn2 (C6 H10 N3)3 (N O3)]'
_chemical_formula_moiety 'C18 H30 N10 O3 Zn2'
_chemical_formula_sum 'C18 H30 N10 O3 Zn2'
_chemical_formula_weight 565.26
_chemical_name_systematic
Poly[tris{\m-2-[(dimethylamino)methyl]imidazolato-\k^3^<i>N</i>^1^,<i>N</i>^2^:<i>N</i>^3^}(nitrato-\k<i>O</i>)dizinc(II)]
_space_group_IT_number 169
_symmetry_cell_setting hexagonal
_symmetry_space_group_name_Hall 'P 61'
_symmetry_space_group_name_H-M 'P 61'
_atom_sites_solution_hydrogens geom
_atom_sites_solution_primary direct
_atom_sites_solution_secondary difmap
_audit_creation_method SHELXL-97
_cell_angle_alpha 90.00
_cell_angle_beta 90.00
_cell_angle_gamma 120.00
_cell_formula_units_Z 6
_cell_length_a 9.2437(8)
_cell_length_b 9.2437(8)
_cell_length_c 47.683(4)
_cell_measurement_reflns_used 9942
_cell_measurement_temperature 100(2)
_cell_measurement_theta_max 28.84
_cell_measurement_theta_min 2.54
_cell_volume 3528.5(5)
_computing_cell_refinement
;
SAINT (Bruker, 2007)
;
_computing_data_collection
;
APEX2 (Bruker, 2007)
;
_computing_data_reduction
;
SAINT (Bruker, 2007)
;
_computing_molecular_graphics
;
DIAMOND (Brandenburg, 1999)
;
_computing_publication_material
;
<i>Yadokari-XG</i> (Kabuto et al., 2009)
;
_computing_structure_refinement
;
SHELXL97 (Sheldrick, 2008)
;
_computing_structure_solution
;
SIR2002 (Burla et al., 2003)
;
_diffrn_ambient_temperature 100(2)
_diffrn_measured_fraction_theta_full 0.956
_diffrn_measured_fraction_theta_max 0.956
_diffrn_measurement_device_type 'Bruker APEXII CCD'
_diffrn_measurement_method '\f and \w scans'
_diffrn_radiation_monochromator graphite
_diffrn_radiation_source 'fine-focus sealed tube'
_diffrn_radiation_type MoK\a
_diffrn_radiation_wavelength 0.71069
_diffrn_reflns_av_R_equivalents 0.0228
_diffrn_reflns_av_sigmaI/netI 0.0326
_diffrn_reflns_limit_h_max 12
_diffrn_reflns_limit_h_min -9
_diffrn_reflns_limit_k_max 12
_diffrn_reflns_limit_k_min -11
_diffrn_reflns_limit_l_max 64
_diffrn_reflns_limit_l_min -64
_diffrn_reflns_number 21198
_diffrn_reflns_theta_full 29.00
_diffrn_reflns_theta_max 29.00
_diffrn_reflns_theta_min 2.54
_exptl_absorpt_coefficient_mu 2.081
_exptl_absorpt_correction_T_max 0.8189
_exptl_absorpt_correction_T_min 0.8189
_exptl_absorpt_correction_type multi-scan
_exptl_absorpt_process_details
;
(<i>SADABS</i>; Bruker, 2007)
;
_exptl_crystal_colour colorless
_exptl_crystal_density_diffrn 1.596
_exptl_crystal_density_method 'not measured'
_exptl_crystal_description block
_exptl_crystal_F_000 1752
_exptl_crystal_size_max 0.10
_exptl_crystal_size_mid 0.10
_exptl_crystal_size_min 0.10
_refine_diff_density_max 0.856
_refine_diff_density_min -0.259
_refine_ls_abs_structure_details
;
Flack (1983), 2004 Friedel pairs
;
_refine_ls_abs_structure_Flack 0.010(8)
_refine_ls_extinction_method none
_refine_ls_goodness_of_fit_ref 1.034
_refine_ls_hydrogen_treatment constr
_refine_ls_matrix_type full
_refine_ls_number_parameters 331
_refine_ls_number_reflns 5835
_refine_ls_number_restraints 1
_refine_ls_restrained_S_all 1.034
_refine_ls_R_factor_all 0.0263
_refine_ls_R_factor_gt 0.0246
_refine_ls_shift/su_max 0.001
_refine_ls_shift/su_mean 0.000
_refine_ls_structure_factor_coef Fsqd
_refine_ls_weighting_details 'calc w=1/[\s^2^(Fo^2^)+(0.0286P)^2^+1.2071P] where P=(Fo^2^+2Fc^2^)/3'
_refine_ls_weighting_scheme calc
_refine_ls_wR_factor_gt 0.0602
_refine_ls_wR_factor_ref 0.0607
_reflns_number_gt 5595
_reflns_number_total 5835
_reflns_threshold_expression >2sigma(I)
_cod_data_source_file wm4025sup1.cif
_cod_data_source_block I
_cod_database_code 1544313

loop_
_symmetry_equiv_pos_as_xyz
'x, y, z'
'-x, -y, z+1/2'
'-y, x-y, z+1/3'
'-x+y, -x, z+2/3'
'x-y, x, z+1/6'
'y, -x+y, z+5/6'

loop_
_atom_site_type_symbol
_atom_site_label
_atom_site_fract_x
_atom_site_fract_y
_atom_site_fract_z
_atom_site_U_iso_or_equiv
_atom_site_adp_type
_atom_site_calc_flag
_atom_site_refinement_flags
_atom_site_occupancy
_atom_site_symmetry_multiplicity
Zn Zn1 0.96338(4) 0.51358(3) 0.423976(5) 0.02299(7) Uani d . 1 1
Zn Zn2 0.91659(3) 0.90826(3) 0.517388(5) 0.01875(6) Uani d . 1 1
N N1 1.0431(2) 0.7009(2) 0.39668(4) 0.0187(4) Uani d . 1 1
N N2 0.8514(2) 0.7160(2) 0.49260(4) 0.0189(4) Uani d . 1 1
N N3 1.1380(2) 1.0233(2) 0.53585(4) 0.0191(4) Uani d . 1 1
N N4 0.8770(2) 0.5671(2) 0.45813(4) 0.0188(4) Uani d . 1 1
N N5 0.8621(3) 0.2810(2) 0.41073(4) 0.0227(4) Uani d . 1 1
N N6 0.7489(2) 0.8132(2) 0.55003(4) 0.0204(4) Uani d . 1 1
N N7 0.6872(2) 0.4885(2) 0.39504(4) 0.0213(4) Uani d . 1 1
C C1 0.9489(3) 0.7127(3) 0.47207(5) 0.0172(4) Uani d . 1 1
N N8 1.1186(2) 1.0145(2) 0.46746(4) 0.0215(4) Uani d . 1 1
N N9 0.8060(2) 1.0574(2) 0.51150(4) 0.0214(4) Uani d . 1 1
C C2 0.7078(3) 0.5625(3) 0.49164(5) 0.0220(4) Uani d . 1 1
H H1 0.6137 0.5261 0.5036 0.026 Uiso calc R 1 1
N N10 1.2858(3) 0.5830(3) 0.44997(5) 0.0295(5) Uani d . 1 1
C C3 0.9140(3) 0.2259(3) 0.38929(5) 0.0201(4) Uani d . 1 1
C C4 1.2009(3) 0.8129(3) 0.38672(5) 0.0233(5) Uani d . 1 1
H H2 1.3008 0.8116 0.3908 0.028 Uiso calc R 1 1
C C5 1.1198(3) 0.8562(3) 0.46715(5) 0.0192(4) Uani d . 1 1
H H3 1.1962 0.8583 0.4819 0.023 Uiso calc R 1 1
H H4 1.1617 0.8426 0.4488 0.023 Uiso calc R 1 1
C C6 0.6743(3) 0.6850(3) 0.56929(5) 0.0238(5) Uani d . 1 1
H H5 0.6916 0.5922 0.5708 0.029 Uiso calc R 1 1
C C7 0.7236(3) 0.4722(3) 0.47082(5) 0.0234(5) Uani d . 1 1
H H6 0.6422 0.3615 0.4657 0.028 Uiso calc R 1 1
C C8 1.2627(3) 1.1880(3) 0.53668(5) 0.0237(5) Uani d . 1 1
H H7 1.2616 1.2777 0.5272 0.028 Uiso calc R 1 1
C C9 0.9425(3) 0.7511(3) 0.38563(5) 0.0170(4) Uani d . 1 1
C C10 0.6820(3) 0.4142(3) 0.36753(5) 0.0280(5) Uani d . 1 1
H H8 0.6079 0.4310 0.3550 0.042 Uiso calc R 1 1
H H9 0.6400 0.2943 0.3698 0.042 Uiso calc R 1 1
H H10 0.7948 0.4677 0.3595 0.042 Uiso calc R 1 1
C C11 0.7485(3) 1.0731(3) 0.53982(5) 0.0235(5) Uani d . 1 1
H H11 0.6570 1.0987 0.5380 0.028 Uiso calc R 1 1
H H12 0.8417 1.1662 0.5501 0.028 Uiso calc R 1 1
C C12 0.7593(3) 0.6679(3) 0.39220(5) 0.0198(4) Uani d . 1 1
H H13 0.7430 0.7142 0.4099 0.024 Uiso calc R 1 1
H H14 0.7011 0.6917 0.3770 0.024 Uiso calc R 1 1
C C13 0.6598(3) 0.9608(3) 0.49275(5) 0.0292(5) Uani d . 1 1
H H15 0.5967 1.0196 0.4910 0.044 Uiso calc R 1 1
H H16 0.5877 0.8496 0.5007 0.044 Uiso calc R 1 1
H H17 0.6989 0.9496 0.4742 0.044 Uiso calc R 1 1
C C14 1.0359(3) 1.0285(3) 0.44220(5) 0.0285(5) Uani d . 1 1
H H18 1.0997 1.0314 0.4256 0.043 Uiso calc R 1 1
H H19 1.0301 1.1314 0.4431 0.043 Uiso calc R 1 1
H H20 0.9227 0.9321 0.4410 0.043 Uiso calc R 1 1
C C15 0.9136(4) 1.2257(3) 0.49959(6) 0.0308(5) Uani d . 1 1
H H21 0.9518 1.2155 0.4809 0.046 Uiso calc R 1 1
H H22 1.0105 1.2891 0.5118 0.046 Uiso calc R 1 1
H H23 0.8499 1.2841 0.4981 0.046 Uiso calc R 1 1
C C16 0.7148(3) 0.1427(3) 0.41900(5) 0.0260(5) Uani d . 1 1
H H24 0.6451 0.1404 0.4338 0.031 Uiso calc R 1 1
C C17 1.2918(3) 1.1527(3) 0.46788(6) 0.0322(6) Uani d . 1 1
H H25 1.3490 1.1496 0.4508 0.048 Uiso calc R 1 1
H H26 1.3493 1.1417 0.4843 0.048 Uiso calc R 1 1
H H27 1.2927 1.2591 0.4688 0.048 Uiso calc R 1 1
C C18 0.5178(3) 0.4166(4) 0.40630(6) 0.0340(6) Uani d . 1 1
H H28 0.5221 0.4640 0.4249 0.051 Uiso calc R 1 1
H H29 0.4678 0.2952 0.4079 0.051 Uiso calc R 1 1
H H30 0.4500 0.4424 0.3937 0.051 Uiso calc R 1 1
O O1 1.2289(5) 0.5962(6) 0.42732(8) 0.0351(9) Uani d P 0.50 1
O O2 1.1877(7) 0.4844(8) 0.46768(10) 0.0545(13) Uani d P 0.50 1
O O3 1.4340(5) 0.6432(7) 0.45486(11) 0.0483(11) Uani d P 0.50 1
O O4 1.3830(9) 0.7235(7) 0.44125(15) 0.092(2) Uani d P 0.50 1
O O5 1.1560(6) 0.4869(6) 0.43798(13) 0.0569(14) Uani d P 0.50 1
O O6 1.3130(11) 0.5543(7) 0.47393(11) 0.086(2) Uani d P 0.50 1

loop_
_atom_site_aniso_label
_atom_site_aniso_U_11
_atom_site_aniso_U_22
_atom_site_aniso_U_33
_atom_site_aniso_U_12
_atom_site_aniso_U_13
_atom_site_aniso_U_23
Zn1 0.03698(15) 0.02441(13) 0.01474(11) 0.02071(12) 0.00109(11) -0.00093(10)
Zn2 0.02086(12) 0.02111(12) 0.01535(11) 0.01129(10) -0.00115(10) -0.00447(10)
N1 0.0165(8) 0.0235(9) 0.0162(9) 0.0102(7) -0.0002(7) -0.0016(7)
N2 0.0209(9) 0.0191(9) 0.0143(8) 0.0081(7) 0.0009(7) -0.0018(7)
N3 0.0217(9) 0.0173(8) 0.0167(9) 0.0085(7) 0.0011(7) -0.0010(7)
N4 0.0225(9) 0.0179(8) 0.0151(9) 0.0095(7) -0.0004(7) -0.0016(7)
N5 0.0373(11) 0.0253(10) 0.0122(9) 0.0206(9) 0.0016(8) 0.0011(7)
N6 0.0213(9) 0.0212(9) 0.0170(9) 0.0093(8) 0.0006(7) -0.0003(7)
N7 0.0167(9) 0.0220(9) 0.0206(9) 0.0063(7) -0.0016(7) 0.0009(8)
C1 0.0226(10) 0.0197(9) 0.0114(9) 0.0122(8) -0.0005(8) -0.0003(7)
N8 0.0263(10) 0.0178(8) 0.0156(9) 0.0074(7) -0.0008(7) -0.0011(7)
N9 0.0264(9) 0.0254(9) 0.0150(9) 0.0149(8) 0.0030(7) -0.0003(7)
C2 0.0203(10) 0.0197(10) 0.0215(11) 0.0067(9) 0.0060(9) 0.0007(9)
N10 0.0276(11) 0.0275(10) 0.0348(13) 0.0148(9) -0.0076(9) -0.0033(9)
C3 0.0261(11) 0.0236(11) 0.0142(10) 0.0151(9) -0.0047(8) -0.0041(8)
C4 0.0164(10) 0.0322(12) 0.0213(11) 0.0121(9) -0.0007(9) -0.0020(9)
C5 0.0224(10) 0.0230(10) 0.0135(10) 0.0124(9) 0.0014(8) -0.0020(8)
C6 0.0207(10) 0.0254(11) 0.0220(11) 0.0091(9) -0.0002(9) 0.0035(9)
C7 0.0247(11) 0.0180(10) 0.0232(12) 0.0074(9) -0.0009(9) -0.0034(9)
C8 0.0289(12) 0.0174(10) 0.0224(12) 0.0097(9) 0.0035(9) 0.0027(9)
C9 0.0164(9) 0.0191(9) 0.0151(10) 0.0087(8) -0.0019(8) -0.0042(8)
C10 0.0284(12) 0.0265(12) 0.0217(12) 0.0082(10) -0.0052(10) -0.0029(9)
C11 0.0301(12) 0.0281(11) 0.0164(11) 0.0177(10) 0.0054(9) -0.0011(9)
C12 0.0169(10) 0.0237(11) 0.0198(11) 0.0109(8) -0.0003(8) 0.0010(9)
C13 0.0307(12) 0.0433(14) 0.0183(11) 0.0221(11) -0.0015(10) 0.0029(10)
C14 0.0416(14) 0.0278(12) 0.0172(11) 0.0181(11) -0.0037(10) 0.0023(9)
C15 0.0392(14) 0.0317(13) 0.0265(13) 0.0216(11) 0.0098(11) 0.0072(10)
C16 0.0379(13) 0.0328(12) 0.0171(11) 0.0252(11) 0.0046(9) 0.0050(9)
C17 0.0306(13) 0.0243(12) 0.0254(13) 0.0014(10) 0.0080(10) 0.0022(10)
C18 0.0194(11) 0.0378(14) 0.0333(15) 0.0055(10) 0.0016(10) 0.0053(11)
O1 0.034(2) 0.055(3) 0.0236(19) 0.027(2) -0.0030(15) 0.0123(18)
O2 0.049(3) 0.084(4) 0.028(2) 0.033(3) 0.010(2) 0.026(2)
O3 0.0231(19) 0.068(3) 0.056(3) 0.025(2) -0.0217(19) -0.017(2)
O4 0.091(5) 0.045(3) 0.072(4) -0.017(3) -0.008(4) 0.028(3)
O5 0.032(2) 0.045(3) 0.090(4) 0.017(2) -0.024(3) -0.015(3)
O6 0.128(6) 0.051(3) 0.031(3) 0.008(4) -0.028(4) -0.004(2)

loop_
_atom_type_symbol
_atom_type_description
_atom_type_scat_dispersion_real
_atom_type_scat_dispersion_imag
_atom_type_scat_source
C C 0.0033 0.0016 'International Tables Vol C Tables 4.2.6.8 and 6.1.1.4'
H H 0.0000 0.0000 'International Tables Vol C Tables 4.2.6.8 and 6.1.1.4'
N N 0.0061 0.0033 'International Tables Vol C Tables 4.2.6.8 and 6.1.1.4'
O O 0.0106 0.0060 'International Tables Vol C Tables 4.2.6.8 and 6.1.1.4'
Zn Zn 0.2839 1.4301 'International Tables Vol C Tables 4.2.6.8 and 6.1.1.4'

loop_
_geom_angle_atom_site_label_1
_geom_angle_atom_site_label_2
_geom_angle_atom_site_label_3
_geom_angle_site_symmetry_1
_geom_angle_site_symmetry_3
_geom_angle
N5 Zn1 N4 . . 120.32(8)
N5 Zn1 N1 . . 120.45(8)
N4 Zn1 N1 . . 109.89(8)
N5 Zn1 O5 . . 86.57(15)
N4 Zn1 O5 . . 104.32(19)
N1 Zn1 O5 . . 110.81(19)
N5 Zn1 O1 . . 104.05(14)
N4 Zn1 O1 . . 112.07(12)
N1 Zn1 O1 . . 83.14(12)
O5 Zn1 O1 . . 27.90(18)
N2 Zn2 N3 . . 121.43(8)
N2 Zn2 N6 . . 104.15(8)
N3 Zn2 N6 . . 104.40(8)
N2 Zn2 N9 . . 118.88(8)
N3 Zn2 N9 . . 114.69(8)
N6 Zn2 N9 . . 82.62(8)
C9 N1 C4 . . 105.11(19)
C9 N1 Zn1 . . 122.68(15)
C4 N1 Zn1 . . 132.00(16)
C1 N2 C2 . . 105.33(19)
C1 N2 Zn2 . . 123.71(15)
C2 N2 Zn2 . . 130.96(15)
C9 N3 C8 5_655 . 105.18(19)
C9 N3 Zn2 5_655 . 122.17(15)
C8 N3 Zn2 . . 132.59(16)
C1 N4 C7 . . 104.87(18)
C1 N4 Zn1 . . 126.74(15)
C7 N4 Zn1 . . 128.02(15)
C3 N5 C16 . . 104.0(2)
C3 N5 Zn1 . . 126.65(17)
C16 N5 Zn1 . . 128.99(16)
C3 N6 C6 5 . 104.74(19)
C3 N6 Zn2 5 . 110.60(15)
C6 N6 Zn2 . . 144.64(17)
C12 N7 C18 . . 109.21(19)
C12 N7 C10 . . 109.88(19)
C18 N7 C10 . . 109.74(19)
N2 C1 N4 . . 112.5(2)
N2 C1 C5 . . 121.4(2)
N4 C1 C5 . . 126.0(2)
C17 N8 C14 . . 108.9(2)
C17 N8 C5 . . 108.6(2)
C14 N8 C5 . . 110.11(18)
C15 N9 C11 . . 109.38(19)
C15 N9 C13 . . 109.37(19)
C11 N9 C13 . . 110.07(19)
C15 N9 Zn2 . . 116.67(15)
C11 N9 Zn2 . . 104.92(14)
C13 N9 Zn2 . . 106.24(15)
C7 C2 N2 . . 108.4(2)
C7 C2 H1 . . 125.8
N2 C2 H1 . . 125.8
O3 N10 O5 . . 153.6(4)
O3 N10 O4 . . 61.2(5)
O5 N10 O4 . . 123.1(5)
O3 N10 O6 . . 67.3(5)
O5 N10 O6 . . 120.8(5)
O4 N10 O6 . . 115.1(5)
O3 N10 O1 . . 124.1(4)
O5 N10 O1 . . 49.4(3)
O4 N10 O1 . . 73.8(4)
O6 N10 O1 . . 168.6(5)
O3 N10 O2 . . 116.7(4)
O5 N10 O2 . . 72.1(4)
O4 N10 O2 . . 152.8(5)
O6 N10 O2 . . 50.3(4)
O1 N10 O2 . . 118.5(4)
N5 C3 N6 . 6_554 113.9(2)
N5 C3 C11 . 6_554 126.3(2)
N6 C3 C11 6_554 6_554 119.7(2)
C8 C4 N1 6_564 . 108.1(2)
C8 C4 H2 6_564 . 125.9
N1 C4 H2 . . 125.9
N8 C5 C1 . . 110.65(18)
N8 C5 H3 . . 109.5
C1 C5 H3 . . 109.5
N8 C5 H4 . . 109.5
C1 C5 H4 . . 109.5
H3 C5 H4 . . 108.1
C16 C6 N6 5 . 107.9(2)
C16 C6 H5 5 . 126.0
N6 C6 H5 . . 126.0
C2 C7 N4 . . 108.9(2)
C2 C7 H6 . . 125.6
N4 C7 H6 . . 125.6
C4 C8 N3 5_655 . 108.6(2)
C4 C8 H7 5_655 . 125.7
N3 C8 H7 . . 125.7
N3 C9 N1 6_564 . 112.97(19)
N3 C9 C12 6_564 . 124.2(2)
N1 C9 C12 . . 122.8(2)
N7 C10 H8 . . 109.5
N7 C10 H9 . . 109.5
H8 C10 H9 . . 109.5
N7 C10 H10 . . 109.5
H8 C10 H10 . . 109.5
H9 C10 H10 . . 109.5
N9 C11 C3 . 5 110.31(18)
N9 C11 H11 . . 109.6
C3 C11 H11 5 . 109.6
N9 C11 H12 . . 109.6
C3 C11 H12 5 . 109.6
H11 C11 H12 . . 108.1
N7 C12 C9 . . 111.15(18)
N7 C12 H13 . . 109.4
C9 C12 H13 . . 109.4
N7 C12 H14 . . 109.4
C9 C12 H14 . . 109.4
H13 C12 H14 . . 108.0
N9 C13 H15 . . 109.5
N9 C13 H16 . . 109.5
H15 C13 H16 . . 109.5
N9 C13 H17 . . 109.5
H15 C13 H17 . . 109.5
H16 C13 H17 . . 109.5
N8 C14 H18 . . 109.5
N8 C14 H19 . . 109.5
H18 C14 H19 . . 109.5
N8 C14 H20 . . 109.5
H18 C14 H20 . . 109.5
H19 C14 H20 . . 109.5
N9 C15 H21 . . 109.5
N9 C15 H22 . . 109.5
H21 C15 H22 . . 109.5
N9 C15 H23 . . 109.5
H21 C15 H23 . . 109.5
H22 C15 H23 . . 109.5
C6 C16 N5 6_554 . 109.3(2)
C6 C16 H24 6_554 . 125.3
N5 C16 H24 . . 125.3
N8 C17 H25 . . 109.5
N8 C17 H26 . . 109.5
H25 C17 H26 . . 109.5
N8 C17 H27 . . 109.5
H25 C17 H27 . . 109.5
H26 C17 H27 . . 109.5
N7 C18 H28 . . 109.5
N7 C18 H29 . . 109.5
H28 C18 H29 . . 109.5
N7 C18 H30 . . 109.5
H28 C18 H30 . . 109.5
H29 C18 H30 . . 109.5
O5 O1 N10 . . 64.6(3)
O5 O1 O4 . . 117.3(5)
N10 O1 O4 . . 52.8(3)
O5 O1 Zn1 . . 67.8(3)
N10 O1 Zn1 . . 119.3(3)
O4 O1 Zn1 . . 141.3(5)
O6 O2 N10 . . 64.2(4)
O6 O2 O5 . . 116.0(5)
N10 O2 O5 . . 53.3(3)
N10 O3 O4 . . 59.7(3)
N10 O3 O6 . . 56.7(4)
O4 O3 O6 . . 105.5(6)
N10 O4 O3 . . 59.1(4)
N10 O4 O1 . . 53.4(3)
O3 O4 O1 . . 105.2(5)
O1 O5 N10 . . 66.0(3)
O1 O5 O2 . . 117.5(5)
N10 O5 O2 . . 54.6(3)
O1 O5 Zn1 . . 84.3(4)
N10 O5 Zn1 . . 132.0(4)
O2 O5 Zn1 . . 121.4(4)
O2 O6 N10 . . 65.5(4)
O2 O6 O3 . . 120.4(6)
N10 O6 O3 . . 56.0(3)

loop_
_geom_bond_atom_site_label_1
_geom_bond_atom_site_label_2
_geom_bond_site_symmetry_2
_geom_bond_distance
Zn1 N5 . 1.971(2)
Zn1 N4 . 1.9827(19)
Zn1 N1 . 1.9898(19)
Zn1 O5 . 2.029(4)
Zn1 O1 . 2.182(4)
Zn2 N2 . 1.9611(19)
Zn2 N3 . 1.979(2)
Zn2 N6 . 2.058(2)
Zn2 N9 . 2.1054(19)
N1 C9 . 1.338(3)
N1 C4 . 1.383(3)
N2 C1 . 1.341(3)
N2 C2 . 1.376(3)
N3 C9 5_655 1.336(3)
N3 C8 . 1.376(3)
N4 C1 . 1.342(3)
N4 C7 . 1.379(3)
N5 C3 . 1.333(3)
N5 C16 . 1.379(3)
N6 C3 5 1.337(3)
N6 C6 . 1.381(3)
N7 C12 . 1.451(3)
N7 C18 . 1.463(3)
N7 C10 . 1.470(3)
C1 C5 . 1.489(3)
N8 C17 . 1.466(3)
N8 C14 . 1.466(3)
N8 C5 . 1.468(3)
N9 C15 . 1.479(3)
N9 C11 . 1.484(3)
N9 C13 . 1.489(3)
C2 C7 . 1.351(3)
C2 H1 . 0.9500
N10 O3 . 1.216(4)
N10 O5 . 1.220(5)
N10 O4 . 1.225(5)
N10 O6 . 1.227(6)
N10 O1 . 1.234(4)
N10 O2 . 1.240(5)
C3 N6 6_554 1.337(3)
C3 C11 6_554 1.499(3)
C4 C8 6_564 1.361(4)
C4 H2 . 0.9500
C5 H3 . 0.9900
C5 H4 . 0.9900
C6 C16 5 1.357(3)
C6 H5 . 0.9500
C7 H6 . 0.9500
C8 C4 5_655 1.361(4)
C8 H7 . 0.9500
C9 N3 6_564 1.336(3)
C9 C12 . 1.502(3)
C10 H8 . 0.9800
C10 H9 . 0.9800
C10 H10 . 0.9800
C11 C3 5 1.499(3)
C11 H11 . 0.9900
C11 H12 . 0.9900
C12 H13 . 0.9900
C12 H14 . 0.9900
C13 H15 . 0.9800
C13 H16 . 0.9800
C13 H17 . 0.9800
C14 H18 . 0.9800
C14 H19 . 0.9800
C14 H20 . 0.9800
C15 H21 . 0.9800
C15 H22 . 0.9800
C15 H23 . 0.9800
C16 C6 6_554 1.357(3)
C16 H24 . 0.9500
C17 H25 . 0.9800
C17 H26 . 0.9800
C17 H27 . 0.9800
C18 H28 . 0.9800
C18 H29 . 0.9800
C18 H30 . 0.9800
O1 O5 . 1.026(6)
O1 O4 . 1.476(8)
O2 O6 . 1.049(9)
O2 O5 . 1.448(8)
O3 O4 . 1.243(9)
O3 O6 . 1.354(9)

loop_
_geom_torsion_atom_site_label_1
_geom_torsion_atom_site_label_2
_geom_torsion_atom_site_label_3
_geom_torsion_atom_site_label_4
_geom_torsion_site_symmetry_1
_geom_torsion_site_symmetry_4
_geom_torsion
N5 Zn1 N1 C9 . . 85.68(19)
N4 Zn1 N1 C9 . . -60.98(19)
O5 Zn1 N1 C9 . . -175.8(2)
O1 Zn1 N1 C9 . . -172.0(2)
N5 Zn1 N1 C4 . . -100.4(2)
N4 Zn1 N1 C4 . . 113.0(2)
O5 Zn1 N1 C4 . . -1.8(3)
O1 Zn1 N1 C4 . . 1.9(2)
N3 Zn2 N2 C1 . . -47.6(2)
N6 Zn2 N2 C1 . . -164.67(18)
N9 Zn2 N2 C1 . . 106.03(18)
N3 Zn2 N2 C2 . . 132.1(2)
N6 Zn2 N2 C2 . . 15.0(2)
N9 Zn2 N2 C2 . . -74.3(2)
N2 Zn2 N3 C9 . 5_655 -56.5(2)
N6 Zn2 N3 C9 . 5_655 60.37(18)
N9 Zn2 N3 C9 . 5_655 148.78(16)
N2 Zn2 N3 C8 . . 126.6(2)
N6 Zn2 N3 C8 . . -116.5(2)
N9 Zn2 N3 C8 . . -28.1(2)
N5 Zn1 N4 C1 . . 168.46(17)
N1 Zn1 N4 C1 . . -44.8(2)
O5 Zn1 N4 C1 . . 74.0(2)
O1 Zn1 N4 C1 . . 45.7(2)
N5 Zn1 N4 C7 . . -19.6(2)
N1 Zn1 N4 C7 . . 127.07(19)
O5 Zn1 N4 C7 . . -114.1(2)
O1 Zn1 N4 C7 . . -142.4(2)
N4 Zn1 N5 C3 . . -175.44(18)
N1 Zn1 N5 C3 . . 41.3(2)
O5 Zn1 N5 C3 . . -70.8(3)
O1 Zn1 N5 C3 . . -48.9(2)
N4 Zn1 N5 C16 . . 12.3(2)
N1 Zn1 N5 C16 . . -130.93(19)
O5 Zn1 N5 C16 . . 116.9(3)
O1 Zn1 N5 C16 . . 138.8(2)
N2 Zn2 N6 C3 . 5 -133.67(16)
N3 Zn2 N6 C3 . 5 98.02(16)
N9 Zn2 N6 C3 . 5 -15.66(15)
N2 Zn2 N6 C6 . . 48.5(3)
N3 Zn2 N6 C6 . . -79.8(3)
N9 Zn2 N6 C6 . . 166.5(3)
C2 N2 C1 N4 . . -0.1(3)
Zn2 N2 C1 N4 . . 179.66(15)
C2 N2 C1 C5 . . -177.7(2)
Zn2 N2 C1 C5 . . 2.1(3)
C7 N4 C1 N2 . . 0.0(3)
Zn1 N4 C1 N2 . . 173.36(15)
C7 N4 C1 C5 . . 177.4(2)
Zn1 N4 C1 C5 . . -9.2(3)
N2 Zn2 N9 C15 . . -108.29(17)
N3 Zn2 N9 C15 . . 47.08(19)
N6 Zn2 N9 C15 . . 149.58(18)
N2 Zn2 N9 C11 . . 130.50(14)
N3 Zn2 N9 C11 . . -74.13(16)
N6 Zn2 N9 C11 . . 28.38(14)
N2 Zn2 N9 C13 . . 13.91(17)
N3 Zn2 N9 C13 . . 169.28(14)
N6 Zn2 N9 C13 . . -88.21(15)
C1 N2 C2 C7 . . 0.2(3)
Zn2 N2 C2 C7 . . -179.52(17)
C16 N5 C3 N6 . 6_554 -0.6(3)
Zn1 N5 C3 N6 . 6_554 -174.38(15)
C16 N5 C3 C11 . 6_554 -177.3(2)
Zn1 N5 C3 C11 . 6_554 8.8(3)
C9 N1 C4 C8 . 6_564 -0.3(3)
Zn1 N1 C4 C8 . 6_564 -175.00(17)
C17 N8 C5 C1 . . 169.44(19)
C14 N8 C5 C1 . . -71.4(2)
N2 C1 C5 N8 . . -46.1(3)
N4 C1 C5 N8 . . 136.6(2)
C3 N6 C6 C16 5 5 0.3(3)
Zn2 N6 C6 C16 . 5 178.2(2)
N2 C2 C7 N4 . . -0.3(3)
C1 N4 C7 C2 . . 0.2(3)
Zn1 N4 C7 C2 . . -173.11(16)
C9 N3 C8 C4 5_655 5_655 0.6(3)
Zn2 N3 C8 C4 . 5_655 177.79(17)
C4 N1 C9 N3 . 6_564 0.7(3)
Zn1 N1 C9 N3 . 6_564 176.01(14)
C4 N1 C9 C12 . . -177.1(2)
Zn1 N1 C9 C12 . . -1.7(3)
C15 N9 C11 C3 . 5 -161.6(2)
C13 N9 C11 C3 . 5 78.2(2)
Zn2 N9 C11 C3 . 5 -35.8(2)
C18 N7 C12 C9 . . 169.90(19)
C10 N7 C12 C9 . . -69.7(2)
N3 C9 C12 N7 6_564 . 145.6(2)
N1 C9 C12 N7 . . -36.9(3)
C3 N5 C16 C6 . 6_554 0.7(3)
Zn1 N5 C16 C6 . 6_554 174.34(17)
O3 N10 O1 O5 . . 147.6(5)
O4 N10 O1 O5 . . -175.8(6)
O6 N10 O1 O5 . . -34(2)
O2 N10 O1 O5 . . -22.2(6)
O3 N10 O1 O4 . . -36.6(6)
O5 N10 O1 O4 . . 175.8(6)
O6 N10 O1 O4 . . 142(2)
O2 N10 O1 O4 . . 153.6(6)
O3 N10 O1 Zn1 . . -170.8(3)
O5 N10 O1 Zn1 . . 41.6(4)
O4 N10 O1 Zn1 . . -134.2(5)
O6 N10 O1 Zn1 . . 8(2)
O2 N10 O1 Zn1 . . 19.4(6)
N5 Zn1 O1 O5 . . -52.8(4)
N4 Zn1 O1 O5 . . 78.7(4)
N1 Zn1 O1 O5 . . -172.5(4)
N5 Zn1 O1 N10 . . -93.2(3)
N4 Zn1 O1 N10 . . 38.4(4)
N1 Zn1 O1 N10 . . 147.1(4)
O5 Zn1 O1 N10 . . -40.4(4)
N5 Zn1 O1 O4 . . -159.2(5)
N4 Zn1 O1 O4 . . -27.6(6)
N1 Zn1 O1 O4 . . 81.1(5)
O5 Zn1 O1 O4 . . -106.4(7)
O3 N10 O2 O6 . . 12.4(7)
O5 N10 O2 O6 . . 165.4(7)
O4 N10 O2 O6 . . -65.9(12)
O1 N10 O2 O6 . . -177.1(6)
O3 N10 O2 O5 . . -153.0(4)
O4 N10 O2 O5 . . 128.7(11)
O6 N10 O2 O5 . . -165.4(7)
O1 N10 O2 O5 . . 17.6(4)
O5 N10 O3 O4 . . 107.0(11)
O6 N10 O3 O4 . . -138.9(6)
O1 N10 O3 O4 . . 40.8(6)
O2 N10 O3 O4 . . -149.2(6)
O5 N10 O3 O6 . . -114.0(11)
O4 N10 O3 O6 . . 138.9(6)
O1 N10 O3 O6 . . 179.7(5)
O2 N10 O3 O6 . . -10.3(6)
O5 N10 O4 O3 . . -149.5(5)
O6 N10 O4 O3 . . 42.0(7)
O1 N10 O4 O3 . . -145.7(5)
O2 N10 O4 O3 . . 92.9(11)
O3 N10 O4 O1 . . 145.7(5)
O5 N10 O4 O1 . . -3.8(6)
O6 N10 O4 O1 . . -172.3(6)
O2 N10 O4 O1 . . -121.4(10)
O6 O3 O4 N10 . . -34.8(4)
N10 O3 O4 O1 . . -28.0(4)
O6 O3 O4 O1 . . -62.7(7)
O5 O1 O4 N10 . . 4.2(6)
Zn1 O1 O4 N10 . . 92.1(6)
O5 O1 O4 O3 . . 34.3(9)
N10 O1 O4 O3 . . 30.1(4)
Zn1 O1 O4 O3 . . 122.2(6)
O4 O1 O5 N10 . . -3.7(6)
Zn1 O1 O5 N10 . . -141.3(3)
N10 O1 O5 O2 . . 18.7(4)
O4 O1 O5 O2 . . 15.0(8)
Zn1 O1 O5 O2 . . -122.6(5)
N10 O1 O5 Zn1 . . 141.3(3)
O4 O1 O5 Zn1 . . 137.5(5)
O3 N10 O5 O1 . . -86.3(10)
O4 N10 O5 O1 . . 4.8(7)
O6 N10 O5 O1 . . 172.7(6)
O2 N10 O5 O1 . . 159.6(5)
O3 N10 O5 O2 . . 114.2(10)
O4 N10 O5 O2 . . -154.8(7)
O6 N10 O5 O2 . . 13.1(6)
O1 N10 O5 O2 . . -159.6(5)
O3 N10 O5 Zn1 . . -143.2(8)
O4 N10 O5 Zn1 . . -52.1(9)
O6 N10 O5 Zn1 . . 115.8(7)
O1 N10 O5 Zn1 . . -56.9(5)
O2 N10 O5 Zn1 . . 102.7(6)
O6 O2 O5 O1 . . -35.7(10)
N10 O2 O5 O1 . . -21.1(5)
O6 O2 O5 N10 . . -14.7(7)
O6 O2 O5 Zn1 . . -136.5(7)
N10 O2 O5 Zn1 . . -121.9(4)
N5 Zn1 O5 O1 . . 129.3(4)
N4 Zn1 O5 O1 . . -110.3(4)
N1 Zn1 O5 O1 . . 7.9(5)
N5 Zn1 O5 N10 . . 179.5(6)
N4 Zn1 O5 N10 . . -60.0(6)
N1 Zn1 O5 N10 . . 58.2(7)
O1 Zn1 O5 N10 . . 50.3(5)
N5 Zn1 O5 O2 . . -111.8(5)
N4 Zn1 O5 O2 . . 8.7(5)
N1 Zn1 O5 O2 . . 126.9(4)
O1 Zn1 O5 O2 . . 118.9(6)
O5 O2 O6 N10 . . 13.0(6)
N10 O2 O6 O3 . . -11.5(6)
O5 O2 O6 O3 . . 1.5(12)
O3 N10 O6 O2 . . -168.0(7)
O5 N10 O6 O2 . . -16.3(8)
O4 N10 O6 O2 . . 152.5(7)
O1 N10 O6 O2 . . 13(2)
O5 N10 O6 O3 . . 151.7(5)
O4 N10 O6 O3 . . -39.5(6)
O1 N10 O6 O3 . . -18E1(7)
O2 N10 O6 O3 . . 168.0(7)
N10 O3 O6 O2 . . 12.7(7)
O4 O3 O6 O2 . . 48.8(10)
O4 O3 O6 N10 . . 36.1(5)

_cod_database_fobs_code 1544313
